data_1554777
loop_
_publ_author_name
'Bard, Jeremy P.'
'Deng, Chun-Lin'
'Richardson, Hannah C.'
'Odulio, Jacob M.'
'Barker, Joshua E.'
'Zakharov, Lev N.'
'Cheong, Paul H.-Y.'
'Johnson, Darren W.'
'Haley, Michael M.'

_publ_section_title
;
 Synthesis, photophysical properties, and self-dimerization studies of
 2-\l5-phosphaquinolin-2-ones
;
_journal_issue 8
_journal_name_full 'Organic Chemistry Frontiers'
_journal_page_first 1257
_journal_paper_doi 10.1039/C9QO00199A
_journal_volume 6
_journal_year 2019
_chemical_absolute_configuration unk
_chemical_formula_sum 'C21 H18 N O3 P'
_chemical_formula_weight 363.33
_space_group_crystal_system orthorhombic
_space_group_IT_number 19
_space_group_name_Hall 'P 2ac 2ab'
_space_group_name_H-M_alt 'P 21 21 21'
_atom_sites_solution_hydrogens geom
_audit_creation_method SHELXL-2013
_audit_update_record
;
2019-01-30 deposited with the CCDC.	2019-03-25 downloaded from the CCDC.
;
_cell_angle_alpha 90
_cell_angle_beta 90
_cell_angle_gamma 90
_cell_formula_units_Z 8
_cell_length_a 8.4621(5)
_cell_length_b 19.7458(10)
_cell_length_c 21.2129(10)
_cell_measurement_reflns_used 2788
_cell_measurement_temperature 173(2)
_cell_measurement_theta_max 51.17
_cell_measurement_theta_min 3.06
_cell_volume 3544.5(3)
_computing_cell_refinement 'Bruker SAINT'
_computing_data_collection 'Bruker APEX2'
_computing_data_reduction 'Bruker SAINT'
_computing_molecular_graphics 'Bruker SHELXTL'
_computing_publication_material 'Bruker SHELXTL'
_computing_structure_refinement 'SHELXL-2013 (Sheldrick 2013)'
_computing_structure_solution 'SHELXS-97 (Sheldrick 2008)'
_diffrn_ambient_temperature 173(2)
_diffrn_measured_fraction_theta_full 0.643
_diffrn_measured_fraction_theta_max 0.998
_diffrn_measurement_device_type 'Bruker APEX-II CCD'
_diffrn_measurement_method '\f and \w scans'
_diffrn_radiation_type CuK\a
_diffrn_radiation_wavelength 1.54178
_diffrn_reflns_av_R_equivalents 0.0716
_diffrn_reflns_av_unetI/netI 0.0643
_diffrn_reflns_Laue_measured_fraction_full 0.643
_diffrn_reflns_Laue_measured_fraction_max 0.998
_diffrn_reflns_limit_h_max 8
_diffrn_reflns_limit_h_min -8
_diffrn_reflns_limit_k_max 20
_diffrn_reflns_limit_k_min -20
_diffrn_reflns_limit_l_max 21
_diffrn_reflns_limit_l_min -21
_diffrn_reflns_number 17029
_diffrn_reflns_point_group_measured_fraction_full 0.632
_diffrn_reflns_point_group_measured_fraction_max 0.999
_diffrn_reflns_theta_full 67.679
_diffrn_reflns_theta_max 52.592
_diffrn_reflns_theta_min 3.057
_diffrn_source 'Incoatec I\mS'
_exptl_absorpt_coefficient_mu 1.549
_exptl_absorpt_correction_T_max 0.7504
_exptl_absorpt_correction_T_min 0.6259
_exptl_absorpt_correction_type multi-scan
_exptl_absorpt_process_details SADABS
_exptl_crystal_colour colorless
_exptl_crystal_density_diffrn 1.362
_exptl_crystal_description cut-plate
_exptl_crystal_F_000 1520
_exptl_crystal_size_max 0.080
_exptl_crystal_size_mid 0.060
_exptl_crystal_size_min 0.020
_refine_diff_density_max 0.979
_refine_diff_density_min -0.470
_refine_diff_density_rms 0.082
_refine_ls_abs_structure_details
;
 Refined as an inversion twin.
;
_refine_ls_abs_structure_Flack 0.55(8)
_refine_ls_extinction_method none
_refine_ls_goodness_of_fit_ref 1.066
_refine_ls_hydrogen_treatment constr
_refine_ls_matrix_type full
_refine_ls_number_parameters 470
_refine_ls_number_reflns 4048
_refine_ls_number_restraints 0
_refine_ls_restrained_S_all 1.066
_refine_ls_R_factor_all 0.0849
_refine_ls_R_factor_gt 0.0738
_refine_ls_shift/su_max 0.001
_refine_ls_shift/su_mean 0.000
_refine_ls_structure_factor_coef Fsqd
_refine_ls_weighting_details 'w=1/[\s^2^(Fo^2^)+(0.0981P)^2^+9.0234P] where P=(Fo^2^+2Fc^2^)/3'
_refine_ls_weighting_scheme calc
_refine_ls_wR_factor_gt 0.1871
_refine_ls_wR_factor_ref 0.1949
_reflns_Friedel_coverage 0.739
_reflns_Friedel_fraction_full 0.618
_reflns_Friedel_fraction_max 1.000
_reflns_number_gt 3488
_reflns_number_total 4048
_reflns_threshold_expression 'I > 2\s(I)'
_cod_data_source_file c9qo00199a2.cif
_cod_data_source_block cu_mh149_0m
_cod_depositor_comments
;
The following automatic conversions were performed:

data item '_chemical_absolute_configuration' value 'UNK' was changed
to 'unk' in accordance with the
/home/saulius/struct/COD-crude-data/automatic-downloads/DataCite-retrospective/RSC/depositions/lib/dictionaries/cif_core.dic
dictionary named 'cif_core.dic' version 2.4.2 last updated on
2011-04-26.

Automatic conversion script
Id: cif_fix_values 6909 2019-04-08 15:41:33Z antanas 
;
_cod_database_code 1554777
_shelx_space_group_comment
;
The symmetry employed for this shelxl refinement is uniquely defined
by the following loop, which should always be used as a source of
symmetry information in preference to the above space-group names.
They are only intended as comments.
;
_shelx_estimated_absorpt_t_min 0.886
_shelx_estimated_absorpt_t_max 0.970
_shelxl_version_number 2013-4

loop_
_space_group_symop_operation_xyz
'x, y, z'
'-x+1/2, -y, z+1/2'
'-x, y+1/2, -z+1/2'
'x+1/2, -y+1/2, -z'

loop_
_atom_site_label
_atom_site_type_symbol
_atom_site_fract_x
_atom_site_fract_y
_atom_site_fract_z
_atom_site_U_iso_or_equiv
_atom_site_adp_type
_atom_site_occupancy
_atom_site_site_symmetry_order
_atom_site_calc_flag
_atom_site_refinement_flags_posn
_atom_site_refinement_flags_adp
P1 P 1.1017(4) 0.51180(14) 0.52293(12) 0.0336(8) Uani 1 1 d . .
O1 O 0.9928(9) 0.5650(3) 0.5462(3) 0.0349(18) Uani 1 1 d . .
O2 O 0.9915(8) 0.4608(4) 0.4819(3) 0.0354(18) Uani 1 1 d . .
O3 O 1.1154(11) 0.6921(4) 0.2563(3) 0.050(2) Uani 1 1 d . .
N1 N 1.1898(10) 0.4674(4) 0.5776(4) 0.034(2) Uani 1 1 d . .
H1A H 1.1306 0.4556 0.6099 0.041 Uiso 1 1 calc R U
C1 C 1.2580(13) 0.5365(5) 0.4723(5) 0.035(3) Uani 1 1 d . .
C2 C 1.4045(12) 0.5112(5) 0.4832(4) 0.030(2) Uani 1 1 d . .
H2A H 1.4848 0.5252 0.4548 0.035 Uiso 1 1 calc R U
C3 C 1.4530(14) 0.4660(5) 0.5320(5) 0.039(3) Uani 1 1 d . .
C4 C 1.3487(13) 0.4454(5) 0.5797(5) 0.037(3) Uani 1 1 d . .
C5 C 1.3982(15) 0.4028(5) 0.6284(4) 0.037(3) Uani 1 1 d . .
H5A H 1.3245 0.3856 0.6581 0.044 Uiso 1 1 calc R U
C6 C 1.5556(14) 0.3861(6) 0.6324(5) 0.043(3) Uani 1 1 d . .
H6A H 1.5913 0.3595 0.6668 0.051 Uiso 1 1 calc R U
C7 C 1.6629(15) 0.4070(6) 0.5875(5) 0.045(3) Uani 1 1 d . .
H7A H 1.7706 0.3938 0.5903 0.054 Uiso 1 1 calc R U
C8 C 1.6125(13) 0.4469(5) 0.5390(5) 0.038(3) Uani 1 1 d . .
H8A H 1.6875 0.4623 0.5089 0.046 Uiso 1 1 calc R U
C9 C 1.2222(12) 0.5795(5) 0.4173(5) 0.029(3) Uani 1 1 d . .
C10 C 1.1264(16) 0.6365(6) 0.4219(5) 0.046(3) Uani 1 1 d . .
H10A H 1.0843 0.6483 0.4620 0.056 Uiso 1 1 calc R U
C11 C 1.0896(14) 0.6772(6) 0.3697(5) 0.042(3) Uani 1 1 d . .
H11A H 1.0267 0.7168 0.3739 0.051 Uiso 1 1 calc R U
C12 C 1.1485(14) 0.6573(6) 0.3121(5) 0.041(3) Uani 1 1 d . .
C13 C 1.2416(13) 0.5996(5) 0.3048(5) 0.034(3) Uani 1 1 d . .
H13A H 1.2791 0.5866 0.2644 0.041 Uiso 1 1 calc R U
C14 C 1.2779(14) 0.5619(6) 0.3573(5) 0.038(3) Uani 1 1 d . .
H14A H 1.3425 0.5229 0.3528 0.045 Uiso 1 1 calc R U
C15 C 1.0221(17) 0.7508(6) 0.2604(5) 0.053(3) Uani 1 1 d . .
H15A H 1.0077 0.7701 0.2182 0.080 Uiso 1 1 calc R U
H15B H 1.0747 0.7841 0.2876 0.080 Uiso 1 1 calc R U
H15C H 0.9187 0.7393 0.2783 0.080 Uiso 1 1 calc R U
C16 C 1.0536(15) 0.3999(6) 0.4575(5) 0.042(3) Uani 1 1 d . .
C17 C 1.045(2) 0.3417(6) 0.4923(6) 0.072(5) Uani 1 1 d . .
H17A H 0.9954 0.3415 0.5325 0.086 Uiso 1 1 calc R U
C18 C 1.111(2) 0.2825(7) 0.4670(7) 0.094(6) Uani 1 1 d . .
H18A H 1.1084 0.2416 0.4907 0.113 Uiso 1 1 calc R U
C19 C 1.179(2) 0.2833(8) 0.4071(8) 0.086(5) Uani 1 1 d . .
H19A H 1.2267 0.2437 0.3902 0.103 Uiso 1 1 calc R U
C20 C 1.1769(19) 0.3426(8) 0.3731(7) 0.074(5) Uani 1 1 d . .
H20A H 1.2186 0.3432 0.3315 0.088 Uiso 1 1 calc R U
C21 C 1.1164(16) 0.3999(6) 0.3979(6) 0.052(3) Uani 1 1 d . .
H21A H 1.1173 0.4406 0.3739 0.062 Uiso 1 1 calc R U
P1' P 0.8939(4) 0.50376(15) 0.71178(12) 0.0368(8) Uani 1 1 d . .
O1' O 0.9995(8) 0.4524(3) 0.6839(3) 0.0345(18) Uani 1 1 d . .
O2' O 1.0042(8) 0.5503(4) 0.7553(3) 0.0378(18) Uani 1 1 d . .
O3' O 0.8916(12) 0.2976(4) 0.9583(3) 0.063(3) Uani 1 1 d . .
N1' N 0.8091(10) 0.5536(5) 0.6586(4) 0.039(2) Uani 1 1 d . .
H1'A H 0.8699 0.5684 0.6279 0.046 Uiso 1 1 calc R U
C1' C 0.7349(12) 0.4772(5) 0.7603(4) 0.029(3) Uani 1 1 d . .
C2' C 0.5897(15) 0.5046(6) 0.7525(5) 0.044(3) Uani 1 1 d . .
H2'A H 0.5106 0.4923 0.7821 0.053 Uiso 1 1 calc R U
C3' C 0.5437(13) 0.5521(6) 0.7022(5) 0.037(3) Uani 1 1 d . .
C4' C 0.6519(12) 0.5743(5) 0.6575(5) 0.033(3) Uani 1 1 d . .
C5' C 0.6034(15) 0.6156(5) 0.6073(5) 0.035(3) Uani 1 1 d . .
H5'A H 0.6780 0.6301 0.5766 0.043 Uiso 1 1 calc R U
C6' C 0.4445(16) 0.6354(6) 0.6023(5) 0.048(3) Uani 1 1 d . .
H6'A H 0.4107 0.6630 0.5682 0.058 Uiso 1 1 calc R U
C7' C 0.3365(15) 0.6141(6) 0.6481(6) 0.051(3) Uani 1 1 d . .
H7'A H 0.2290 0.6277 0.6458 0.061 Uiso 1 1 calc R U
C8' C 0.3879(14) 0.5726(6) 0.6974(6) 0.043(3) Uani 1 1 d . .
H8'A H 0.3140 0.5582 0.7284 0.051 Uiso 1 1 calc R U
C9' C 0.7712(12) 0.4276(6) 0.8110(5) 0.038(3) Uani 1 1 d . .
C10' C 0.8561(14) 0.3685(5) 0.7991(5) 0.038(3) Uani 1 1 d . .
H10B H 0.8865 0.3584 0.7571 0.046 Uiso 1 1 calc R U
C11' C 0.8973(14) 0.3244(6) 0.8467(5) 0.043(3) Uani 1 1 d . .
H11B H 0.9565 0.2847 0.8374 0.052 Uiso 1 1 calc R U
C12' C 0.8524(14) 0.3379(6) 0.9075(6) 0.044(3) Uani 1 1 d . .
C13' C 0.7599(14) 0.3941(6) 0.9200(5) 0.044(3) Uani 1 1 d . .
H13B H 0.7234 0.4021 0.9617 0.053 Uiso 1 1 calc R U
C14' C 0.7204(13) 0.4384(6) 0.8725(5) 0.040(3) Uani 1 1 d . .
H14B H 0.6574 0.4769 0.8818 0.049 Uiso 1 1 calc R U
C15' C 1.0152(19) 0.2470(7) 0.9469(6) 0.068(4) Uani 1 1 d . .
H15D H 1.0339 0.2211 0.9857 0.102 Uiso 1 1 calc R U
H15E H 1.1130 0.2699 0.9343 0.102 Uiso 1 1 calc R U
H15F H 0.9813 0.2162 0.9133 0.102 Uiso 1 1 calc R U
C16' C 0.9533(14) 0.6070(6) 0.7879(5) 0.045(3) Uani 1 1 d . .
C17' C 0.9591(15) 0.6695(6) 0.7582(5) 0.050(3) Uani 1 1 d . .
H17B H 0.9927 0.6736 0.7157 0.060 Uiso 1 1 calc R U
C18' C 0.914(2) 0.7268(7) 0.7932(7) 0.074(4) Uani 1 1 d . .
H18B H 0.9214 0.7705 0.7749 0.089 Uiso 1 1 calc R U
C19' C 0.8585(19) 0.7201(8) 0.8531(7) 0.072(4) Uani 1 1 d . .
H19B H 0.8253 0.7591 0.8757 0.087 Uiso 1 1 calc R U
C20' C 0.8504(16) 0.6584(6) 0.8808(6) 0.054(4) Uani 1 1 d . .
H20B H 0.8144 0.6547 0.9231 0.065 Uiso 1 1 calc R U
C21' C 0.8941(17) 0.6003(7) 0.8482(6) 0.056(3) Uani 1 1 d . .
H21B H 0.8834 0.5568 0.8670 0.067 Uiso 1 1 calc R U

loop_
_atom_site_aniso_label
_atom_site_aniso_U_11
_atom_site_aniso_U_22
_atom_site_aniso_U_33
_atom_site_aniso_U_23
_atom_site_aniso_U_13
_atom_site_aniso_U_12
P1 0.0344(16) 0.0379(16) 0.0285(14) 0.0034(13) 0.0060(13) 0.0013(15)
O1 0.042(5) 0.031(4) 0.032(4) 0.005(3) 0.010(4) 0.014(4)
O2 0.031(4) 0.042(5) 0.033(4) -0.005(4) -0.004(3) 0.000(4)
O3 0.075(6) 0.041(4) 0.034(4) 0.001(4) -0.009(4) 0.007(5)
N1 0.029(5) 0.050(6) 0.024(5) 0.015(4) 0.004(4) 0.008(5)
C1 0.037(7) 0.044(7) 0.023(5) 0.002(5) 0.008(5) -0.003(6)
C2 0.025(6) 0.038(6) 0.025(5) -0.004(5) 0.000(4) -0.006(6)
C3 0.051(8) 0.032(6) 0.035(6) -0.008(5) 0.012(6) 0.013(6)
C4 0.043(7) 0.038(6) 0.030(6) -0.010(5) 0.002(6) 0.001(6)
C5 0.053(8) 0.038(6) 0.019(5) 0.007(5) 0.002(6) 0.004(6)
C6 0.040(8) 0.046(7) 0.043(7) -0.005(6) -0.008(6) 0.014(6)
C7 0.046(8) 0.050(8) 0.039(7) -0.009(7) -0.004(6) 0.012(6)
C8 0.028(6) 0.042(7) 0.044(7) -0.006(6) 0.016(6) -0.003(6)
C9 0.036(6) 0.023(6) 0.028(6) -0.012(5) 0.001(5) 0.000(5)
C10 0.057(8) 0.044(7) 0.037(7) 0.002(6) 0.006(6) 0.011(7)
C11 0.046(7) 0.037(7) 0.044(7) 0.009(6) 0.019(6) 0.003(6)
C12 0.044(7) 0.045(7) 0.034(7) 0.003(6) 0.001(6) -0.013(6)
C13 0.036(7) 0.043(7) 0.025(6) -0.002(6) 0.002(5) -0.003(6)
C14 0.050(8) 0.029(6) 0.033(7) 0.012(6) 0.005(6) -0.001(6)
C15 0.076(9) 0.044(8) 0.039(7) 0.002(6) -0.011(7) 0.019(7)
C16 0.056(8) 0.042(7) 0.030(6) -0.007(6) 0.000(6) -0.014(6)
C17 0.139(15) 0.045(8) 0.031(7) 0.002(7) 0.002(8) -0.003(9)
C18 0.157(17) 0.051(9) 0.073(11) -0.010(9) -0.007(12) 0.026(12)
C19 0.132(15) 0.047(9) 0.078(11) -0.021(9) -0.008(10) -0.007(10)
C20 0.092(12) 0.069(11) 0.061(9) -0.027(9) 0.009(8) -0.039(9)
C21 0.062(9) 0.029(7) 0.065(9) -0.005(7) -0.005(8) 0.007(7)
P1' 0.0354(17) 0.0463(18) 0.0288(14) 0.0020(14) 0.0059(13) 0.0032(16)
O1' 0.034(4) 0.039(4) 0.031(4) 0.009(3) 0.012(3) 0.011(4)
O2' 0.030(4) 0.049(5) 0.035(4) 0.002(4) -0.002(4) -0.003(4)
O3' 0.082(6) 0.068(6) 0.038(5) 0.019(4) -0.003(5) -0.019(6)
N1' 0.036(6) 0.055(6) 0.025(5) 0.010(5) 0.007(4) 0.006(5)
C1' 0.029(6) 0.036(6) 0.023(5) -0.002(5) -0.001(5) 0.005(5)
C2' 0.055(8) 0.046(7) 0.031(6) -0.013(6) 0.015(6) -0.007(7)
C3' 0.040(8) 0.036(7) 0.035(6) -0.003(6) -0.002(6) 0.008(6)
C4' 0.027(7) 0.036(6) 0.035(6) -0.009(6) -0.015(5) 0.005(5)
C5' 0.045(7) 0.023(6) 0.038(6) -0.008(5) 0.011(6) 0.002(6)
C6' 0.069(10) 0.038(7) 0.037(7) 0.002(6) -0.015(7) 0.023(7)
C7' 0.039(7) 0.061(8) 0.053(8) -0.004(7) -0.008(7) 0.007(7)
C8' 0.036(7) 0.042(7) 0.051(7) -0.006(6) -0.009(6) -0.002(6)
C9' 0.026(6) 0.053(8) 0.035(7) 0.009(6) 0.015(5) 0.007(6)
C10' 0.044(7) 0.046(7) 0.026(6) -0.010(6) 0.003(5) 0.001(6)
C11' 0.047(7) 0.046(7) 0.037(7) 0.015(6) 0.009(6) 0.002(7)
C12' 0.052(8) 0.036(7) 0.044(8) 0.009(6) 0.000(6) -0.013(6)
C13' 0.045(7) 0.061(8) 0.027(6) 0.002(7) 0.003(6) -0.014(7)
C14' 0.037(7) 0.044(7) 0.041(7) -0.005(6) -0.007(6) -0.003(6)
C15' 0.092(11) 0.045(8) 0.067(9) 0.019(7) 0.004(9) 0.004(8)
C16' 0.045(8) 0.052(8) 0.039(7) -0.008(7) -0.007(6) 0.006(6)
C17' 0.061(9) 0.053(8) 0.037(6) 0.014(7) -0.008(6) -0.010(7)
C18' 0.109(13) 0.045(8) 0.068(10) 0.013(8) -0.002(9) 0.013(9)
C19' 0.085(12) 0.072(11) 0.060(10) -0.008(9) -0.021(9) 0.023(9)
C20' 0.078(10) 0.045(8) 0.041(7) -0.004(7) 0.008(7) -0.006(7)
C21' 0.068(9) 0.060(9) 0.041(7) -0.008(7) -0.001(7) -0.017(8)

loop_
_atom_type_symbol
_atom_type_description
_atom_type_scat_dispersion_real
_atom_type_scat_dispersion_imag
_atom_type_scat_source
C C 0.0181 0.0091 'International Tables Vol C Tables 4.2.6.8 and 6.1.1.4'
H H 0.0000 0.0000 'International Tables Vol C Tables 4.2.6.8 and 6.1.1.4'
N N 0.0311 0.0180 'International Tables Vol C Tables 4.2.6.8 and 6.1.1.4'
O O 0.0492 0.0322 'International Tables Vol C Tables 4.2.6.8 and 6.1.1.4'
P P 0.2955 0.4335 'International Tables Vol C Tables 4.2.6.8 and 6.1.1.4'

loop_
_geom_angle_atom_site_label_1
_geom_angle_atom_site_label_2
_geom_angle_atom_site_label_3
_geom_angle
O1 P1 O2 105.1(4)
O1 P1 N1 115.3(4)
O2 P1 N1 108.0(4)
O1 P1 C1 118.1(5)
O2 P1 C1 106.0(4)
N1 P1 C1 103.7(5)
C16 O2 P1 120.7(7)
C12 O3 C15 117.8(9)
C4 N1 P1 128.4(8)
C4 N1 H1A 115.8
P1 N1 H1A 115.8
C2 C1 C9 122.3(9)
C2 C1 P1 118.5(8)
C9 C1 P1 119.0(8)
C1 C2 C3 128.1(10)
C1 C2 H2A 115.9
C3 C2 H2A 115.9
C4 C3 C8 116.6(10)
C4 C3 C2 121.6(10)
C8 C3 C2 121.3(10)
C5 C4 C3 121.3(10)
C5 C4 N1 119.6(10)
C3 C4 N1 119.1(10)
C6 C5 C4 118.8(11)
C6 C5 H5A 120.6
C4 C5 H5A 120.6
C5 C6 C7 121.5(11)
C5 C6 H6A 119.2
C7 C6 H6A 119.2
C8 C7 C6 119.2(11)
C8 C7 H7A 120.4
C6 C7 H7A 120.4
C7 C8 C3 122.2(11)
C7 C8 H8A 118.9
C3 C8 H8A 118.9
C10 C9 C14 117.4(10)
C10 C9 C1 121.9(9)
C14 C9 C1 120.5(9)
C9 C10 C11 122.5(11)
C9 C10 H10A 118.8
C11 C10 H10A 118.8
C12 C11 C10 117.1(11)
C12 C11 H11A 121.4
C10 C11 H11A 121.5
C11 C12 C13 122.5(10)
C11 C12 O3 122.6(11)
C13 C12 O3 114.9(9)
C14 C13 C12 118.6(10)
C14 C13 H13A 120.7
C12 C13 H13A 120.7
C13 C14 C9 121.8(10)
C13 C14 H14A 119.1
C9 C14 H14A 119.1
O3 C15 H15A 109.5
O3 C15 H15B 109.5
H15A C15 H15B 109.5
O3 C15 H15C 109.5
H15A C15 H15C 109.5
H15B C15 H15C 109.5
C21 C16 C17 121.3(12)
C21 C16 O2 118.8(10)
C17 C16 O2 119.8(10)
C16 C17 C18 118.2(13)
C16 C17 H17A 120.9
C18 C17 H17A 120.9
C19 C18 C17 120.2(14)
C19 C18 H18A 119.9
C17 C18 H18A 119.9
C20 C19 C18 118.8(15)
C20 C19 H19A 120.6
C18 C19 H19A 120.6
C21 C20 C19 121.0(14)
C21 C20 H20A 119.5
C19 C20 H20A 119.5
C20 C21 C16 120.4(12)
C20 C21 H21A 119.8
C16 C21 H21A 119.8
O1' P1' O2' 105.8(4)
O1' P1' N1' 113.4(4)
O2' P1' N1' 107.7(4)
O1' P1' C1' 119.2(4)
O2' P1' C1' 106.1(4)
N1' P1' C1' 104.0(5)
C16' O2' P1' 124.8(7)
C12' O3' C15' 115.9(9)
C4' N1' P1' 126.8(8)
C4' N1' H1'A 116.6
P1' N1' H1'A 116.6
C2' C1' C9' 122.6(9)
C2' C1' P1' 120.0(8)
C9' C1' P1' 117.3(7)
C1' C2' C3' 125.7(10)
C1' C2' H2'A 117.2
C3' C2' H2'A 117.2
C8' C3' C4' 119.0(10)
C8' C3' C2' 119.4(11)
C4' C3' C2' 121.5(10)
C3' C4' N1' 121.6(9)
C3' C4' C5' 120.6(10)
N1' C4' C5' 117.6(10)
C4' C5' C6' 119.9(11)
C4' C5' H5'A 120.0
C6' C5' H5'A 120.0
C7' C6' C5' 119.3(10)
C7' C6' H6'A 120.3
C5' C6' H6'A 120.3
C6' C7' C8' 119.5(11)
C6' C7' H7'A 120.2
C8' C7' H7'A 120.2
C3' C8' C7' 121.5(12)
C3' C8' H8'A 119.2
C7' C8' H8'A 119.2
C14' C9' C10' 117.2(10)
C14' C9' C1' 121.0(10)
C10' C9' C1' 121.8(9)
C11' C10' C9' 121.8(10)
C11' C10' H10B 119.1
C9' C10' H10B 119.1
C12' C11' C10' 119.7(11)
C12' C11' H11B 120.1
C10' C11' H11B 120.1
C11' C12' O3' 123.8(11)
C11' C12' C13' 119.5(11)
O3' C12' C13' 116.7(11)
C14' C13' C12' 120.5(11)
C14' C13' H13B 119.7
C12' C13' H13B 119.7
C13' C14' C9' 121.0(11)
C13' C14' H14B 119.5
C9' C14' H14B 119.5
O3' C15' H15D 109.5
O3' C15' H15E 109.5
H15D C15' H15E 109.5
O3' C15' H15F 109.5
H15D C15' H15F 109.5
H15E C15' H15F 109.5
C21' C16' O2' 119.9(11)
C21' C16' C17' 121.2(12)
O2' C16' C17' 118.8(10)
C16' C17' C18' 117.8(11)
C16' C17' H17B 121.1
C18' C17' H17B 121.1
C19' C18' C17' 120.6(13)
C19' C18' H18B 119.7
C17' C18' H18B 119.7
C20' C19' C18' 120.7(14)
C20' C19' H19B 119.7
C18' C19' H19B 119.7
C19' C20' C21' 120.9(12)
C19' C20' H20B 119.6
C21' C20' H20B 119.6
C16' C21' C20' 118.6(12)
C16' C21' H21B 120.7
C20' C21' H21B 120.7

loop_
_geom_bond_atom_site_label_1
_geom_bond_atom_site_label_2
_geom_bond_distance
P1 O1 1.481(7)
P1 O2 1.624(7)
P1 N1 1.634(8)
P1 C1 1.772(10)
O2 C16 1.411(13)
O3 C12 1.397(13)
O3 C15 1.406(14)
N1 C4 1.414(13)
N1 H1A 0.8800
C1 C2 1.357(15)
C1 C9 1.475(14)
C2 C3 1.426(14)
C2 H2A 0.9500
C3 C4 1.404(15)
C3 C8 1.409(16)
C4 C5 1.396(15)
C5 C6 1.375(16)
C5 H5A 0.9500
C6 C7 1.379(16)
C6 H6A 0.9500
C7 C8 1.364(15)
C7 H7A 0.9500
C8 H8A 0.9500
C9 C10 1.391(15)
C9 C14 1.400(14)
C10 C11 1.404(15)
C10 H10A 0.9500
C11 C12 1.377(15)
C11 H11A 0.9500
C12 C13 1.393(15)
C13 C14 1.373(14)
C13 H13A 0.9500
C14 H14A 0.9500
C15 H15A 0.9800
C15 H15B 0.9800
C15 H15C 0.9800
C16 C21 1.373(16)
C16 C17 1.367(16)
C17 C18 1.403(19)
C17 H17A 0.9500
C18 C19 1.40(2)
C18 H18A 0.9500
C19 C20 1.38(2)
C19 H19A 0.9500
C20 C21 1.349(19)
C20 H20A 0.9500
C21 H21A 0.9500
P1' O1' 1.476(7)
P1' O2' 1.602(8)
P1' N1' 1.659(9)
P1' C1' 1.773(10)
O2' C16' 1.384(13)
O3' C12' 1.378(14)
O3' C15' 1.467(16)
N1' C4' 1.393(13)
N1' H1'A 0.8800
C1' C2' 1.353(15)
C1' C9' 1.486(14)
C2' C3' 1.473(16)
C2' H2'A 0.9500
C3' C8' 1.384(16)
C3' C4' 1.389(15)
C4' C5' 1.402(15)
C5' C6' 1.405(17)
C5' H5'A 0.9500
C6' C7' 1.398(17)
C6' H6'A 0.9500
C7' C8' 1.398(16)
C7' H7'A 0.9500
C8' H8'A 0.9500
C9' C14' 1.389(15)
C9' C10' 1.394(15)
C10' C11' 1.379(15)
C10' H10B 0.9500
C11' C12' 1.371(16)
C11' H11B 0.9500
C12' C13' 1.384(16)
C13' C14' 1.376(16)
C13' H13B 0.9500
C14' H14B 0.9500
C15' H15D 0.9800
C15' H15E 0.9800
C15' H15F 0.9800
C16' C21' 1.378(16)
C16' C17' 1.388(16)
C17' C18' 1.406(18)
C17' H17B 0.9500
C18' C19' 1.36(2)
C18' H18B 0.9500
C19' C20' 1.355(18)
C19' H19B 0.9500
C20' C21' 1.390(17)
C20' H20B 0.9500
C21' H21B 0.9500

loop_
_geom_hbond_atom_site_label_D
_geom_hbond_atom_site_label_H
_geom_hbond_atom_site_label_A
_geom_hbond_distance_DH
_geom_hbond_distance_HA
_geom_hbond_distance_DA
_geom_hbond_angle_DHA
_geom_hbond_site_symmetry_A
N1 H1A O1' 0.88 1.92 2.786(10) 166.5 .
C5 H5A O3 0.95 2.64 3.300(12) 127.3 2_765
C13 H13A O1' 0.95 2.65 3.526(13) 153.8 2_764
N1' H1'A O1 0.88 2.02 2.856(11) 157.5 .
C13' H13B O1 0.95 2.64 3.520(14) 153.9 2_665

loop_
_geom_torsion_atom_site_label_1
_geom_torsion_atom_site_label_2
_geom_torsion_atom_site_label_3
_geom_torsion_atom_site_label_4
_geom_torsion
O1 P1 O2 C16 -173.7(7)
N1 P1 O2 C16 -50.0(8)
C1 P1 O2 C16 60.6(8)
O1 P1 N1 C4 -138.8(9)
O2 P1 N1 C4 104.1(9)
C1 P1 N1 C4 -8.1(11)
O1 P1 C1 C2 135.1(8)
O2 P1 C1 C2 -107.6(9)
N1 P1 C1 C2 6.1(10)
O1 P1 C1 C9 -49.6(10)
O2 P1 C1 C9 67.7(9)
N1 P1 C1 C9 -178.6(8)
C9 C1 C2 C3 -175.8(9)
P1 C1 C2 C3 -0.7(15)
C1 C2 C3 C4 -4.8(17)
C1 C2 C3 C8 -176.6(11)
C8 C3 C4 C5 -5.9(16)
C2 C3 C4 C5 -178.1(9)
C8 C3 C4 N1 175.4(10)
C2 C3 C4 N1 3.2(15)
P1 N1 C4 C5 -174.6(8)
P1 N1 C4 C3 4.1(15)
C3 C4 C5 C6 6.1(16)
N1 C4 C5 C6 -175.2(10)
C4 C5 C6 C7 -4.0(17)
C5 C6 C7 C8 1.9(17)
C6 C7 C8 C3 -1.9(17)
C4 C3 C8 C7 3.8(16)
C2 C3 C8 C7 176.0(9)
C2 C1 C9 C10 -138.5(12)
P1 C1 C9 C10 46.4(14)
C2 C1 C9 C14 44.8(15)
P1 C1 C9 C14 -130.3(10)
C14 C9 C10 C11 -2.3(17)
C1 C9 C10 C11 -179.1(11)
C9 C10 C11 C12 2.1(18)
C10 C11 C12 C13 -0.3(17)
C10 C11 C12 O3 177.5(11)
C15 O3 C12 C11 2.0(16)
C15 O3 C12 C13 -179.9(10)
C11 C12 C13 C14 -1.1(17)
O3 C12 C13 C14 -179.1(10)
C12 C13 C14 C9 0.9(17)
C10 C9 C14 C13 0.7(16)
C1 C9 C14 C13 177.6(10)
P1 O2 C16 C21 -91.9(12)
P1 O2 C16 C17 90.6(13)
C21 C16 C17 C18 4(2)
O2 C16 C17 C18 -178.8(14)
C16 C17 C18 C19 -2(3)
C17 C18 C19 C20 -2(3)
C18 C19 C20 C21 3(3)
C19 C20 C21 C16 -1(2)
C17 C16 C21 C20 -3(2)
O2 C16 C21 C20 179.9(12)
O1' P1' O2' C16' 176.7(8)
N1' P1' O2' C16' 55.2(9)
C1' P1' O2' C16' -55.7(9)
O1' P1' N1' C4' 136.9(9)
O2' P1' N1' C4' -106.4(10)
C1' P1' N1' C4' 5.9(11)
O1' P1' C1' C2' -134.8(8)
O2' P1' C1' C2' 106.1(9)
N1' P1' C1' C2' -7.4(10)
O1' P1' C1' C9' 48.8(9)
O2' P1' C1' C9' -70.3(9)
N1' P1' C1' C9' 176.2(8)
C9' C1' C2' C3' -177.8(10)
P1' C1' C2' C3' 6.0(15)
C1' C2' C3' C8' 175.6(11)
C1' C2' C3' C4' -1.4(17)
C8' C3' C4' N1' -177.8(11)
C2' C3' C4' N1' -0.8(16)
C8' C3' C4' C5' -1.7(16)
C2' C3' C4' C5' 175.4(9)
P1' N1' C4' C3' -2.4(15)
P1' N1' C4' C5' -178.7(7)
C3' C4' C5' C6' 0.8(15)
N1' C4' C5' C6' 177.1(10)
C4' C5' C6' C7' 0.6(17)
C5' C6' C7' C8' -1.0(17)
C4' C3' C8' C7' 1.2(17)
C2' C3' C8' C7' -175.9(10)
C6' C7' C8' C3' 0.1(17)
C2' C1' C9' C14' -45.5(16)
P1' C1' C9' C14' 130.8(10)
C2' C1' C9' C10' 134.1(12)
P1' C1' C9' C10' -49.6(13)
C14' C9' C10' C11' -4.0(17)
C1' C9' C10' C11' 176.4(11)
C9' C10' C11' C12' 0.9(18)
C10' C11' C12' O3' -178.3(11)
C10' C11' C12' C13' 3.0(18)
C15' O3' C12' C11' 13.5(16)
C15' O3' C12' C13' -167.7(11)
C11' C12' C13' C14' -3.7(17)
O3' C12' C13' C14' 177.5(10)
C12' C13' C14' C9' 0.4(18)
C10' C9' C14' C13' 3.3(17)
C1' C9' C14' C13' -177.1(10)
P1' O2' C16' C21' 88.6(12)
P1' O2' C16' C17' -89.6(12)
C21' C16' C17' C18' 4.6(19)
O2' C16' C17' C18' -177.2(12)
C16' C17' C18' C19' -3(2)
C17' C18' C19' C20' 2(2)
C18' C19' C20' C21' -2(2)
O2' C16' C21' C20' 177.2(11)
C17' C16' C21' C20' -4.6(19)
C19' C20' C21' C16' 3(2)
